data_4504891
loop_
_publ_author_name
'Reger, Daniel L.'
'Semeniuc, Radu F.'
'Smith, Mark D.'

_publ_section_title
;
 Metal Complexes of 2,6-Bis[(pyrazol-1-yl)methyl]pyridine:&#x2009; The
 Search for Aryl&#x2212;Pyrazolyl Embrace Interactions as a Synthon for
 Crystal Engineering
;
_journal_issue 3
_journal_name_full 'Crystal Growth &amp; Design'
_journal_page_first 1181
_journal_paper_doi 10.1021/cg049609s
_journal_volume 5
_journal_year 2005
_chemical_formula_moiety 'C13 H13 Bi I3 N5'
_chemical_formula_sum 'C13 H13 Bi I3 N5'
_chemical_formula_weight 828.96
_chemical_name_systematic
; 
 ? 
;
_space_group_IT_number 14
_symmetry_cell_setting monoclinic
_symmetry_space_group_name_Hall '-P 2yn'
_symmetry_space_group_name_H-M 'P 1 21/n 1'
_atom_sites_solution_hydrogens geom
_atom_sites_solution_primary direct
_atom_sites_solution_secondary difmap
_audit_creation_method SHELXL-97
_cell_angle_alpha 90.00
_cell_angle_beta 91.4290(10)
_cell_angle_gamma 90.00
_cell_formula_units_Z 4
_cell_length_a 11.7982(7)
_cell_length_b 12.9290(8)
_cell_length_c 12.9381(8)
_cell_measurement_reflns_used 6848
_cell_measurement_temperature 150(1)
_cell_measurement_theta_max 26.368
_cell_measurement_theta_min 2.338
_cell_volume 1973.0(2)
_computing_cell_refinement 'SAINT+ NT V6.22 (Bruker, 2001)'
_computing_data_collection 'SMART NT V5.625 (Bruker, 1998)'
_computing_data_reduction 'SAINT+ NT V6.22'
_computing_molecular_graphics 'SHELXTL V6.1 (Sheldrick, 2000)'
_computing_publication_material 'SHELXTL V6.1'
_computing_structure_refinement 'SHELXL-97 (Sheldrick, 1997)'
_computing_structure_solution 'SHELXS-97 (Sheldrick, 1990)'
_diffrn_ambient_temperature 150(1)
_diffrn_measured_fraction_theta_full 0.999
_diffrn_measured_fraction_theta_max 0.999
_diffrn_measurement_device_type 'Bruker SMART APEX CCD diffractometer'
_diffrn_measurement_method 'omega scans'
_diffrn_radiation_monochromator graphite
_diffrn_radiation_source 'fine-focus sealed tube'
_diffrn_radiation_type MoK\a
_diffrn_radiation_wavelength 0.71073
_diffrn_reflns_av_R_equivalents 0.0276
_diffrn_reflns_av_sigmaI/netI 0.0230
_diffrn_reflns_limit_h_max 14
_diffrn_reflns_limit_h_min -14
_diffrn_reflns_limit_k_max 16
_diffrn_reflns_limit_k_min -16
_diffrn_reflns_limit_l_max 16
_diffrn_reflns_limit_l_min -16
_diffrn_reflns_number 17819
_diffrn_reflns_theta_full 26.37
_diffrn_reflns_theta_max 26.37
_diffrn_reflns_theta_min 2.23
_diffrn_standards_decay_% none
_exptl_absorpt_coefficient_mu 13.634
_exptl_absorpt_correction_T_max 1.0000
_exptl_absorpt_correction_T_min 0.4889
_exptl_absorpt_correction_type multi-scan
_exptl_absorpt_process_details '(SADABS, Bruker, 2001)'
_exptl_crystal_colour orange
_exptl_crystal_density_diffrn 2.791
_exptl_crystal_density_method 'not measured'
_exptl_crystal_description block
_exptl_crystal_F_000 1472
_exptl_crystal_size_max 0.26
_exptl_crystal_size_mid 0.20
_exptl_crystal_size_min 0.14
_refine_diff_density_max 0.564
_refine_diff_density_min -0.966
_refine_diff_density_rms 0.129
_refine_ls_extinction_method none
_refine_ls_goodness_of_fit_ref 1.090
_refine_ls_hydrogen_treatment refU
_refine_ls_matrix_type full
_refine_ls_number_parameters 212
_refine_ls_number_reflns 4030
_refine_ls_number_restraints 0
_refine_ls_restrained_S_all 1.090
_refine_ls_R_factor_all 0.0202
_refine_ls_R_factor_gt 0.0191
_refine_ls_shift/su_max 0.001
_refine_ls_shift/su_mean 0.000
_refine_ls_structure_factor_coef Fsqd
_refine_ls_weighting_details 'calc w=1/[\s^2^(Fo^2^)+(0.0156P)^2^+3.5056P] where P=(Fo^2^+2Fc^2^)/3'
_refine_ls_weighting_scheme calc
_refine_ls_wR_factor_gt 0.0427
_refine_ls_wR_factor_ref 0.0430
_reflns_number_gt 3886
_reflns_number_total 4030
_reflns_threshold_expression >2sigma(I)
_cod_data_source_file cg049609ssi20041118_040602.cif
_cod_data_source_block cmpd1
_cod_depositor_comments
;
The following automatic conversions were performed:

'_symmetry_cell_setting' value 'Monoclinic' changed to 'monoclinic'
according to /home/saulius/struct/CIF-dictionaries/cif_core.dic
dictionary named 'cif_core.dic' version 2.4.1 from 2010-06-29.

Automatic conversion script
Id: cif_fix_values 1715 2011-07-08 13:25:40Z adriana 
;
_cod_original_cell_volume 1972.9(2)
_cod_original_sg_symbol_H-M 'P 21/n'
_cod_database_code 4504891

loop_
_symmetry_equiv_pos_as_xyz
'x, y, z'
'-x+1/2, y+1/2, -z+1/2'
'-x, -y, -z'
'x-1/2, -y-1/2, z-1/2'

loop_
_atom_site_label
_atom_site_type_symbol
_atom_site_fract_x
_atom_site_fract_y
_atom_site_fract_z
_atom_site_U_iso_or_equiv
_atom_site_adp_type
_atom_site_occupancy
_atom_site_symmetry_multiplicity
_atom_site_calc_flag
_atom_site_refinement_flags
Bi1 Bi 0.579650(12) 0.156710(11) 0.388215(10) 0.01642(5) Uani 1 1 d .
I1 I 0.59614(2) 0.01082(2) 0.21335(2) 0.02692(7) Uani 1 1 d .
I2 I 0.81651(2) 0.21616(2) 0.37714(2) 0.02382(7) Uani 1 1 d .
I3 I 0.65567(2) 0.01628(2) 0.566269(19) 0.02236(7) Uani 1 1 d .
C1 C 0.2996(3) 0.2626(3) 0.3076(3) 0.0217(8) Uani 1 1 d .
C2 C 0.1877(4) 0.2941(4) 0.3106(4) 0.0323(10) Uani 1 1 d .
H2 H 0.1440 0.3024 0.2485 0.028(12) Uiso 1 1 calc R
C3 C 0.1410(4) 0.3130(4) 0.4045(4) 0.0412(12) Uani 1 1 d .
H3 H 0.0643 0.3348 0.4083 0.044(15) Uiso 1 1 calc R
C4 C 0.2064(4) 0.3002(4) 0.4938(4) 0.0352(11) Uani 1 1 d .
H4 H 0.1755 0.3129 0.5597 0.050(16) Uiso 1 1 calc R
C5 C 0.3177(4) 0.2687(3) 0.4852(3) 0.0236(9) Uani 1 1 d .
C6 C 0.3560(3) 0.2394(3) 0.2065(3) 0.0230(9) Uani 1 1 d .
H6A H 0.3800 0.1660 0.2060 0.032(13) Uiso 1 1 calc R
H6B H 0.3005 0.2496 0.1488 0.026(12) Uiso 1 1 calc R
C7 C 0.3937(4) 0.2531(4) 0.5795(3) 0.0292(10) Uani 1 1 d .
H7A H 0.3485 0.2620 0.6423 0.042(14) Uiso 1 1 calc R
H7B H 0.4232 0.1814 0.5795 0.019(11) Uiso 1 1 calc R
C11 C 0.4625(4) 0.3847(3) 0.1242(3) 0.0249(9) Uani 1 1 d .
H11 H 0.4047 0.4089 0.0780 0.013(10) Uiso 1 1 calc R
C12 C 0.5700(4) 0.4244(3) 0.1360(3) 0.0261(9) Uani 1 1 d .
H12 H 0.6022 0.4801 0.0987 0.037(14) Uiso 1 1 calc R
C13 C 0.6214(4) 0.3664(3) 0.2134(3) 0.0224(8) Uani 1 1 d .
H13 H 0.6963 0.3776 0.2395 0.024(11) Uiso 1 1 calc R
C21 C 0.4995(5) 0.4113(4) 0.6405(4) 0.0407(12) Uani 1 1 d .
H21 H 0.4480 0.4350 0.6905 0.057(17) Uiso 1 1 calc R
C22 C 0.5965(5) 0.4585(4) 0.6145(4) 0.0403(12) Uani 1 1 d .
H22 H 0.6269 0.5210 0.6420 0.040(14) Uiso 1 1 calc R
C23 C 0.6425(4) 0.3960(3) 0.5388(4) 0.0328(10) Uani 1 1 d .
H23 H 0.7118 0.4098 0.5056 0.031(13) Uiso 1 1 calc R
N1 N 0.3634(3) 0.2489(2) 0.3932(2) 0.0178(7) Uani 1 1 d .
N11 N 0.5525(3) 0.2930(2) 0.2465(2) 0.0208(7) Uani 1 1 d .
N12 N 0.4545(3) 0.3051(3) 0.1904(2) 0.0197(7) Uani 1 1 d .
N21 N 0.5764(3) 0.3142(3) 0.5189(3) 0.0266(8) Uani 1 1 d .
N22 N 0.4883(3) 0.3247(3) 0.5834(3) 0.0270(8) Uani 1 1 d .

loop_
_atom_site_aniso_label
_atom_site_aniso_U_11
_atom_site_aniso_U_22
_atom_site_aniso_U_33
_atom_site_aniso_U_23
_atom_site_aniso_U_13
_atom_site_aniso_U_12
Bi1 0.01872(8) 0.01339(8) 0.01714(8) 0.00058(5) 0.00016(5) 0.00111(5)
I1 0.03236(15) 0.02126(14) 0.02728(14) -0.00742(11) 0.00376(11) 0.00156(11)
I2 0.01921(13) 0.02505(14) 0.02713(14) 0.00630(11) -0.00047(10) -0.00098(10)
I3 0.02291(13) 0.01977(13) 0.02414(13) 0.00639(10) -0.00463(10) -0.00446(10)
C1 0.0188(19) 0.0145(19) 0.032(2) 0.0068(16) 0.0002(16) -0.0021(15)
C2 0.023(2) 0.033(3) 0.041(3) 0.016(2) -0.0017(19) 0.0000(19)
C3 0.023(2) 0.039(3) 0.062(3) 0.012(3) 0.013(2) 0.010(2)
C4 0.034(3) 0.030(3) 0.043(3) 0.004(2) 0.019(2) 0.004(2)
C5 0.031(2) 0.0153(19) 0.025(2) 0.0016(16) 0.0096(17) 0.0003(17)
C6 0.021(2) 0.025(2) 0.023(2) 0.0030(17) -0.0060(16) -0.0050(17)
C7 0.040(3) 0.027(2) 0.021(2) -0.0001(17) 0.0110(18) 0.002(2)
C11 0.032(2) 0.024(2) 0.0187(19) 0.0074(17) -0.0032(16) -0.0007(18)
C12 0.031(2) 0.021(2) 0.027(2) 0.0053(17) 0.0002(17) -0.0033(18)
C13 0.024(2) 0.020(2) 0.024(2) -0.0007(16) -0.0005(16) -0.0040(17)
C21 0.066(4) 0.027(2) 0.030(2) -0.012(2) 0.008(2) -0.002(2)
C22 0.059(3) 0.021(2) 0.041(3) -0.009(2) -0.005(2) -0.006(2)
C23 0.038(3) 0.022(2) 0.038(2) -0.0003(19) -0.008(2) -0.0046(19)
N1 0.0193(16) 0.0128(15) 0.0214(16) -0.0005(13) 0.0010(13) 0.0009(13)
N11 0.0215(17) 0.0175(17) 0.0232(17) 0.0035(13) -0.0039(13) -0.0007(14)
N12 0.0193(16) 0.0239(18) 0.0159(15) 0.0010(13) -0.0029(13) 0.0010(14)
N21 0.030(2) 0.0222(18) 0.0270(18) -0.0030(15) -0.0030(15) 0.0031(15)
N22 0.040(2) 0.0221(18) 0.0191(17) -0.0035(14) 0.0035(15) 0.0019(16)

loop_
_atom_type_symbol
_atom_type_description
_atom_type_scat_dispersion_real
_atom_type_scat_dispersion_imag
_atom_type_scat_source
C C 0.0033 0.0016 'International Tables Vol C Tables 4.2.6.8 and 6.1.1.4'
H H 0.0000 0.0000 'International Tables Vol C Tables 4.2.6.8 and 6.1.1.4'
N N 0.0061 0.0033 'International Tables Vol C Tables 4.2.6.8 and 6.1.1.4'
I I -0.4742 1.8119 'International Tables Vol C Tables 4.2.6.8 and 6.1.1.4'
Bi Bi -4.1077 10.2566 'International Tables Vol C Tables 4.2.6.8 and 6.1.1.4'

loop_
_geom_angle_atom_site_label_1
_geom_angle_atom_site_label_2
_geom_angle_atom_site_label_3
_geom_angle
_geom_angle_site_symmetry_3
N11 Bi1 N21 85.68(11) .
N11 Bi1 N1 68.14(10) .
N21 Bi1 N1 68.46(10) .
N11 Bi1 I2 83.44(7) .
N21 Bi1 I2 81.79(8) .
N1 Bi1 I2 139.62(6) .
N11 Bi1 I1 84.29(7) .
N21 Bi1 I1 169.10(8) .
N1 Bi1 I1 111.36(6) .
I2 Bi1 I1 92.828(9) .
N11 Bi1 I3 168.75(7) .
N21 Bi1 I3 89.07(8) .
N1 Bi1 I3 118.93(6) .
I2 Bi1 I3 85.967(8) .
I1 Bi1 I3 100.050(10) .
N11 Bi1 I3 117.31(7) 3_656
N21 Bi1 I3 110.33(8) 3_656
N1 Bi1 I3 63.87(6) 3_656
I2 Bi1 I3 155.901(8) 3_656
I1 Bi1 I3 78.222(8) 3_656
I3 Bi1 I3 73.859(8) 3_656
N1 C1 C2 122.3(4) .
N1 C1 C6 116.1(3) .
C2 C1 C6 121.6(4) .
C3 C2 C1 118.9(4) .
C3 C2 H2 120.5 .
C1 C2 H2 120.5 .
C2 C3 C4 119.4(4) .
C2 C3 H3 120.3 .
C4 C3 H3 120.3 .
C5 C4 C3 118.6(4) .
C5 C4 H4 120.7 .
C3 C4 H4 120.7 .
N1 C5 C4 122.0(4) .
N1 C5 C7 116.6(4) .
C4 C5 C7 121.4(4) .
N12 C6 C1 112.2(3) .
N12 C6 H6A 109.2 .
C1 C6 H6A 109.2 .
N12 C6 H6B 109.2 .
C1 C6 H6B 109.2 .
H6A C6 H6B 107.9 .
N22 C7 C5 112.6(3) .
N22 C7 H7A 109.1 .
C5 C7 H7A 109.1 .
N22 C7 H7B 109.1 .
C5 C7 H7B 109.1 .
H7A C7 H7B 107.8 .
N12 C11 C12 107.2(4) .
N12 C11 H11 126.4 .
C12 C11 H11 126.4 .
C11 C12 C13 105.3(4) .
C11 C12 H12 127.3 .
C13 C12 H12 127.3 .
N11 C13 C12 111.3(4) .
N11 C13 H13 124.4 .
C12 C13 H13 124.4 .
N22 C21 C22 108.2(4) .
N22 C21 H21 125.9 .
C22 C21 H21 125.9 .
C21 C22 C23 105.2(4) .
C21 C22 H22 127.4 .
C23 C22 H22 127.4 .
N21 C23 C22 111.0(4) .
N21 C23 H23 124.5 .
C22 C23 H23 124.5 .
C1 N1 C5 118.7(3) .
C1 N1 Bi1 121.9(3) .
C5 N1 Bi1 119.0(3) .
C13 N11 N12 105.3(3) .
C13 N11 Bi1 131.1(3) .
N12 N11 Bi1 123.5(2) .
C11 N12 N11 110.9(3) .
C11 N12 C6 127.3(3) .
N11 N12 C6 121.8(3) .
C23 N21 N22 104.8(4) .
C23 N21 Bi1 135.6(3) .
N22 N21 Bi1 119.6(3) .
C21 N22 N21 110.8(4) .
C21 N22 C7 128.0(4) .
N21 N22 C7 121.1(3) .

loop_
_geom_bond_atom_site_label_1
_geom_bond_atom_site_label_2
_geom_bond_distance
_geom_bond_site_symmetry_2
Bi1 N11 2.557(3) .
Bi1 N21 2.647(4) .
Bi1 N1 2.818(3) .
Bi1 I2 2.9052(3) .
Bi1 I1 2.9556(3) .
Bi1 I3 3.0504(3) .
Bi1 I3 3.6247(3) 3_656
C1 N1 1.335(5) .
C1 C2 1.383(6) .
C1 C6 1.512(6) .
C2 C3 1.368(7) .
C2 H2 0.9500 .
C3 C4 1.384(7) .
C3 H3 0.9500 .
C4 C5 1.382(6) .
C4 H4 0.9500 .
C5 N1 1.343(5) .
C5 C7 1.509(6) .
C6 N12 1.459(5) .
C6 H6A 0.9900 .
C6 H6B 0.9900 .
C7 N22 1.450(6) .
C7 H7A 0.9900 .
C7 H7B 0.9900 .
C11 N12 1.343(5) .
C11 C12 1.374(6) .
C11 H11 0.9500 .
C12 C13 1.379(6) .
C12 H12 0.9500 .
C13 N11 1.328(5) .
C13 H13 0.9500 .
C21 N22 1.346(6) .
C21 C22 1.346(7) .
C21 H21 0.9500 .
C22 C23 1.390(7) .
C22 H22 0.9500 .
C23 N21 1.336(6) .
C23 H23 0.9500 .
N11 N12 1.358(4) .
N21 N22 1.356(5) .

loop_
_geom_torsion_atom_site_label_1
_geom_torsion_atom_site_label_2
_geom_torsion_atom_site_label_3
_geom_torsion_atom_site_label_4
_geom_torsion
_geom_torsion_site_symmetry_1
N1 C1 C2 C3 0.8(7) .
C6 C1 C2 C3 179.4(4) .
C1 C2 C3 C4 -0.1(7) .
C2 C3 C4 C5 0.1(7) .
C3 C4 C5 N1 -0.9(7) .
C3 C4 C5 C7 -179.9(4) .
N1 C1 C6 N12 -60.9(5) .
C2 C1 C6 N12 120.4(4) .
N1 C5 C7 N22 65.3(5) .
C4 C5 C7 N22 -115.6(4) .
N12 C11 C12 C13 -1.7(5) .
C11 C12 C13 N11 1.6(5) .
N22 C21 C22 C23 0.2(6) .
C21 C22 C23 N21 0.2(6) .
C2 C1 N1 C5 -1.6(6) .
C6 C1 N1 C5 179.8(3) .
C2 C1 N1 Bi1 170.7(3) .
C6 C1 N1 Bi1 -8.0(4) .
C4 C5 N1 C1 1.6(6) .
C7 C5 N1 C1 -179.3(4) .
C4 C5 N1 Bi1 -170.9(3) .
C7 C5 N1 Bi1 8.2(5) .
N11 Bi1 N1 C1 46.0(3) .
N21 Bi1 N1 C1 140.0(3) .
I2 Bi1 N1 C1 94.6(3) .
I1 Bi1 N1 C1 -28.2(3) .
I3 Bi1 N1 C1 -143.7(3) .
I3 Bi1 N1 C1 -92.4(3) 3_656
N11 Bi1 N1 C5 -141.8(3) .
N21 Bi1 N1 C5 -47.7(3) .
I2 Bi1 N1 C5 -93.2(3) .
I1 Bi1 N1 C5 144.0(3) .
I3 Bi1 N1 C5 28.5(3) .
I3 Bi1 N1 C5 79.8(3) 3_656
C12 C13 N11 N12 -0.9(5) .
C12 C13 N11 Bi1 -178.6(3) .
N21 Bi1 N11 C13 68.5(4) .
N1 Bi1 N11 C13 137.0(4) .
I2 Bi1 N11 C13 -13.7(3) .
I1 Bi1 N11 C13 -107.2(4) .
I3 Bi1 N11 C13 6.1(7) .
I3 Bi1 N11 C13 179.2(3) 3_656
N21 Bi1 N11 N12 -108.9(3) .
N1 Bi1 N11 N12 -40.4(3) .
I2 Bi1 N11 N12 168.9(3) .
I1 Bi1 N11 N12 75.4(3) .
I3 Bi1 N11 N12 -171.3(2) .
I3 Bi1 N11 N12 1.8(3) 3_656
C12 C11 N12 N11 1.3(5) .
C12 C11 N12 C6 179.4(4) .
C13 N11 N12 C11 -0.3(4) .
Bi1 N11 N12 C11 177.7(3) .
C13 N11 N12 C6 -178.5(4) .
Bi1 N11 N12 C6 -0.5(5) .
C1 C6 N12 C11 -106.5(4) .
C1 C6 N12 N11 71.4(5) .
C22 C23 N21 N22 -0.5(5) .
C22 C23 N21 Bi1 177.0(3) .
N11 Bi1 N21 C23 -65.2(4) .
N1 Bi1 N21 C23 -133.4(4) .
I2 Bi1 N21 C23 18.7(4) .
I1 Bi1 N21 C23 -42.2(7) .
I3 Bi1 N21 C23 104.8(4) .
I3 Bi1 N21 C23 177.2(4) 3_656
N11 Bi1 N21 N22 112.0(3) .
N1 Bi1 N21 N22 43.8(3) .
I2 Bi1 N21 N22 -164.0(3) .
I1 Bi1 N21 N22 135.0(4) .
I3 Bi1 N21 N22 -78.0(3) .
I3 Bi1 N21 N22 -5.6(3) 3_656
C22 C21 N22 N21 -0.5(6) .
C22 C21 N22 C7 -175.3(4) .
C23 N21 N22 C21 0.6(5) .
Bi1 N21 N22 C21 -177.4(3) .
C23 N21 N22 C7 175.8(4) .
Bi1 N21 N22 C7 -2.2(5) .
C5 C7 N22 C21 101.4(5) .
C5 C7 N22 N21 -72.8(5) .
